data_4066721
loop_
_publ_author_name
'Riederer, Stephanie K. U.'
'Gigler, Peter'
'H\"ogerl, Manuel P.'
'Herdtweck, Eberhardt'
'Bechlars, Bettina'
'Herrmann, Wolfgang A.'
'K\"uhn, Fritz E.'

_publ_section_title
;
 Impact of Ligand Modification on Structures and Catalytic Activities of
 Chelating Bis-Carbene Rhodium(I) Complexes&#x2020;
;
_journal_issue 21
_journal_name_full Organometallics
_journal_page_first 5681
_journal_paper_doi 10.1021/om1005897
_journal_volume 29
_journal_year 2010
_chemical_formula_moiety 'C18 H26 N4 Rh, F6 P'
_chemical_formula_sum 'C18 H26 F6 N4 P Rh'
_chemical_formula_weight 546.31
_chemical_name_systematic ?
_space_group_IT_number 14
_symmetry_cell_setting monoclinic
_symmetry_Int_Tables_number 14
_symmetry_space_group_name_Hall '-P 2ybc'
_symmetry_space_group_name_H-M 'P 1 21/c 1'
_atom_sites_solution_hydrogens difmap
_atom_sites_solution_primary direct
_atom_sites_solution_secondary difmap
_cell_angle_alpha 90
_cell_angle_beta 102.754(2)
_cell_angle_gamma 90
_cell_formula_units_Z 4
_cell_length_a 10.3207(4)
_cell_length_b 12.7488(5)
_cell_length_c 15.8197(6)
_cell_measurement_reflns_used 9814
_cell_measurement_temperature 123(1)
_cell_measurement_theta_max 25.43
_cell_measurement_theta_min 2.02
_cell_volume 2030.14(14)
_computing_cell_refinement 'SAINT (Bruker, 2008b)'
_computing_data_collection 'APEX II Control Software (Bruker, 2008a)'
_computing_data_reduction 'SAINT (Bruker, 2008b)'
_computing_molecular_graphics 'PLATON (Spek, 2009)'
_computing_publication_material 'PLATON (Spek, 2009)'
_computing_structure_refinement 'SHELXL97 (Sheldrick, 1998)'
_computing_structure_solution 'SIR92 (Altomare, 1994)'
_diffrn_ambient_temperature 123(1)
_diffrn_detector ' CCD plate '
_diffrn_detector_area_resol_mean 16
_diffrn_measured_fraction_theta_full 0.990
_diffrn_measured_fraction_theta_max 0.990
_diffrn_measurement_device ' \k-geometry diffractometer '
_diffrn_measurement_device_type ' Bruker APEX-II CCD '
_diffrn_measurement_method ' phi- and omega-rotation '
_diffrn_radiation_monochromator graphite
_diffrn_radiation_source 'rotating anode FR591'
_diffrn_radiation_type 'Mo K\a'
_diffrn_radiation_wavelength 0.71073
_diffrn_reflns_av_R_equivalents 0.0502
_diffrn_reflns_av_sigmaI/netI 0.0304
_diffrn_reflns_limit_h_max 12
_diffrn_reflns_limit_h_min -12
_diffrn_reflns_limit_k_max 15
_diffrn_reflns_limit_k_min -15
_diffrn_reflns_limit_l_max 19
_diffrn_reflns_limit_l_min -19
_diffrn_reflns_number 28691
_diffrn_reflns_theta_full 25.43
_diffrn_reflns_theta_max 25.43
_diffrn_reflns_theta_min 2.02
_diffrn_standards_decay_% 0
_exptl_absorpt_coefficient_mu 0.987
_exptl_absorpt_correction_T_max 0.7452
_exptl_absorpt_correction_T_min 0.4369
_exptl_absorpt_correction_type multi-scan
_exptl_absorpt_process_details 'SADABS, Bruker, 2008b'
_exptl_crystal_colour orange
_exptl_crystal_density_diffrn 1.787
_exptl_crystal_density_meas ?
_exptl_crystal_density_method none
_exptl_crystal_description fragment
_exptl_crystal_F_000 1104
_exptl_crystal_size_max 0.41
_exptl_crystal_size_mid 0.25
_exptl_crystal_size_min 0.15
_refine_diff_density_max 0.488
_refine_diff_density_min -0.416
_refine_diff_density_rms 0.070
_refine_ls_extinction_method none
_refine_ls_goodness_of_fit_ref 1.068
_refine_ls_hydrogen_treatment refall
_refine_ls_matrix_type full
_refine_ls_number_parameters 375
_refine_ls_number_reflns 3716
_refine_ls_number_restraints 0
_refine_ls_restrained_S_all 1.068
_refine_ls_R_factor_all 0.0226
_refine_ls_R_factor_gt 0.0209
_refine_ls_shift/su_max 0.003
_refine_ls_shift/su_mean 0.000
_refine_ls_structure_factor_coef Fsqd
_refine_ls_weighting_details 'w=1/[\s^2^(Fo^2^)+(0.0291P)^2^+1.1553P] where P=(Fo^2^+2Fc^2^)/3'
_refine_ls_weighting_scheme sigma
_refine_ls_wR_factor_gt 0.0585
_refine_ls_wR_factor_ref 0.0598
_reflns_number_gt 3470
_reflns_number_total 3716
_reflns_threshold_expression I>2\s(I)
_cod_data_source_file om1005897_si_003.cif
_cod_data_source_block compound_im-3-2-Me
_cod_depositor_comments
;
The following automatic conversions were performed:

'_symmetry_cell_setting' value 'Monoclinic' changed to 'monoclinic'
according to /home/saulius/struct/CIF-dictionaries/cif_core.dic
dictionary named 'cif_core.dic' version 2.4.1 from 2010-06-29.

Automatic conversion script
Id: cif_fix_values 1715 2011-07-08 13:25:40Z adriana 

The following automatic conversions were performed:

'_exptl_crystal_density_meas' value 'none' was changed to '?' - the
value is perceived as not measured.

Automatic conversion script
Id: cif_fix_values 3008 2015-01-20 13:52:24Z robertas 
;
_cod_original_sg_symbol_H-M 'P 21/c'
_cod_database_code 4066721

loop_
_symmetry_equiv_pos_site_id
_symmetry_equiv_pos_as_xyz
1 x,y,z
2 -x,1/2+y,1/2-z
3 -x,-y,-z
4 x,1/2-y,1/2+z

loop_
_atom_site_aniso_label
_atom_site_aniso_U_11
_atom_site_aniso_U_22
_atom_site_aniso_U_33
_atom_site_aniso_U_23
_atom_site_aniso_U_13
_atom_site_aniso_U_12
Rh1 0.0155(1) 0.0128(1) 0.0140(1) 0.0001(1) 0.0057(1) -0.0009(1)
N1 0.0181(8) 0.0134(8) 0.0140(8) 0.0005(6) 0.0052(7) 0.0005(6)
N2 0.0201(8) 0.0141(8) 0.0123(8) 0.0000(6) 0.0044(7) -0.0015(6)
N3 0.0169(8) 0.0138(8) 0.0175(9) 0.0007(7) 0.0060(7) -0.0014(6)
N4 0.0193(8) 0.0139(8) 0.0154(9) -0.0004(7) 0.0049(7) -0.0005(6)
C1 0.0300(11) 0.0182(11) 0.0154(11) 0.0010(8) 0.0097(9) -0.0046(8)
C2 0.0229(11) 0.0188(10) 0.0161(11) 0.0037(8) 0.0065(9) 0.0013(8)
C3 0.0278(11) 0.0241(11) 0.0147(12) 0.0000(9) 0.0051(9) -0.0037(9)
C4 0.0245(11) 0.0215(11) 0.0215(12) -0.0064(9) 0.0084(9) -0.0022(8)
C5 0.0237(10) 0.0157(10) 0.0261(12) -0.0009(9) 0.0109(9) 0.0026(8)
C6 0.0190(10) 0.0270(11) 0.0220(12) -0.0001(9) 0.0085(8) 0.0065(8)
C7 0.0170(11) 0.0410(14) 0.0237(13) -0.0041(10) 0.0056(10) -0.0042(9)
C8 0.0261(11) 0.0309(12) 0.0238(13) -0.0035(10) 0.0123(10) -0.0126(10)
C9 0.0205(9) 0.0139(9) 0.0132(10) 0.0030(8) 0.0048(8) -0.0011(7)
C10 0.0231(10) 0.0164(10) 0.0139(10) 0.0014(8) 0.0063(8) 0.0037(8)
C11 0.0290(10) 0.0134(9) 0.0121(10) 0.0001(8) 0.0058(8) 0.0027(8)
C12 0.0182(9) 0.0121(9) 0.0139(10) -0.0032(8) 0.0030(8) -0.0019(7)
C13 0.0217(10) 0.0146(9) 0.0220(11) 0.0007(8) 0.0115(9) -0.0034(8)
C14 0.0272(10) 0.0154(10) 0.0162(11) 0.0022(8) 0.0084(9) -0.0015(8)
C15 0.0145(10) 0.0193(10) 0.0186(12) -0.0003(9) 0.0040(9) -0.0002(8)
C16 0.0169(9) 0.0173(10) 0.0138(10) -0.0002(8) 0.0026(8) -0.0021(8)
C17 0.0209(10) 0.0213(11) 0.0230(12) -0.0046(9) 0.0047(9) -0.0058(9)
C18 0.0213(10) 0.0266(12) 0.0207(13) 0.0028(10) -0.0005(9) -0.0014(9)
P1 0.0169(3) 0.0182(3) 0.0182(3) 0.0010(2) 0.0055(2) -0.0011(2)
F1 0.0383(7) 0.0216(6) 0.0366(8) 0.0114(6) 0.0159(6) 0.0055(5)
F2 0.0527(8) 0.0284(7) 0.0202(7) -0.0045(6) 0.0124(6) -0.0044(6)
F3 0.0194(7) 0.0344(7) 0.0447(9) 0.0106(6) 0.0018(6) 0.0044(5)
F4 0.0515(8) 0.0251(7) 0.0275(7) -0.0014(6) 0.0199(6) -0.0141(6)
F5 0.0526(8) 0.0241(7) 0.0276(7) -0.0068(6) 0.0129(6) -0.0029(6)
F6 0.0177(7) 0.0631(11) 0.0506(10) 0.0000(7) 0.0042(7) 0.0037(6)

loop_
_atom_site_label
_atom_site_type_symbol
_atom_site_thermal_displace_type
_atom_site_fract_x
_atom_site_fract_y
_atom_site_fract_z
_atom_site_occupancy
_atom_site_U_iso_or_equiv
Rh1 Rh Uani 0.26725(1) 0.28069(1) 0.51006(1) 1.000 0.0137(1)
N1 N Uani 0.49925(15) 0.15990(12) 0.45462(10) 1.000 0.0149(5)
N2 N Uani 0.31222(15) 0.08092(12) 0.41687(10) 1.000 0.0154(5)
N3 N Uani 0.46605(15) 0.38781(12) 0.43391(10) 1.000 0.0157(5)
N4 N Uani 0.28085(15) 0.42811(12) 0.34954(10) 1.000 0.0160(5)
C1 C Uani 0.1941(2) 0.16863(16) 0.59672(13) 1.000 0.0205(6)
C2 C Uani 0.3086(2) 0.21684(15) 0.64081(14) 1.000 0.0189(6)
C3 C Uani 0.3161(2) 0.30710(17) 0.70351(14) 1.000 0.0221(7)
C4 C Uani 0.2114(2) 0.39290(17) 0.67274(14) 1.000 0.0220(7)
C5 C Uani 0.1824(2) 0.40985(16) 0.57558(14) 1.000 0.0210(6)
C6 C Uani 0.08172(19) 0.35983(17) 0.51691(14) 1.000 0.0221(6)
C7 C Uani -0.0116(2) 0.27828(18) 0.53815(16) 1.000 0.0271(7)
C8 C Uani 0.0550(2) 0.19760(18) 0.60561(16) 1.000 0.0259(7)
C9 C Uani 0.36968(19) 0.16721(14) 0.46060(12) 1.000 0.0157(5)
C10 C Uani 0.5206(2) 0.07091(15) 0.40932(13) 1.000 0.0175(6)
C11 C Uani 0.4040(2) 0.02165(15) 0.38544(13) 1.000 0.0180(6)
C12 C Uani 0.33153(18) 0.37607(14) 0.42386(13) 1.000 0.0148(5)
C13 C Uani 0.4962(2) 0.44363(15) 0.36608(13) 1.000 0.0184(6)
C14 C Uani 0.3810(2) 0.46944(15) 0.31354(14) 1.000 0.0190(6)
C15 C Uani 0.6074(2) 0.23360(16) 0.48869(15) 1.000 0.0174(6)
C16 C Uani 0.56086(19) 0.34236(15) 0.50763(13) 1.000 0.0161(6)
C17 C Uani 0.1701(2) 0.05750(18) 0.39925(15) 1.000 0.0218(6)
C18 C Uani 0.1390(2) 0.44048(19) 0.31138(16) 1.000 0.0237(7)
P1 P Uani 0.78834(5) 0.25374(4) 0.26650(3) 1.000 0.0175(2)
F1 F Uani 0.82307(13) 0.35073(9) 0.21104(9) 1.000 0.0310(4)
F2 F Uani 0.78229(14) 0.17810(10) 0.18522(8) 1.000 0.0331(4)
F3 F Uani 0.94252(12) 0.22898(10) 0.29927(10) 1.000 0.0337(4)
F4 F Uani 0.75417(14) 0.15680(10) 0.32245(8) 1.000 0.0330(4)
F5 F Uani 0.79346(14) 0.32995(10) 0.34753(8) 1.000 0.0341(4)
F6 F Uani 0.63401(13) 0.27899(12) 0.23353(11) 1.000 0.0443(5)
H11 H Uiso 0.202(2) 0.1007(19) 0.5716(15) 1.000 0.026(6)
H21 H Uiso 0.386(2) 0.1797(17) 0.6455(14) 1.000 0.019(5)
H31 H Uiso 0.402(2) 0.3372(18) 0.7112(15) 1.000 0.027(6)
H32 H Uiso 0.308(2) 0.2814(16) 0.7561(16) 1.000 0.023(6)
H41 H Uiso 0.127(2) 0.3790(18) 0.6882(15) 1.000 0.028(6)
H42 H Uiso 0.244(2) 0.4585(17) 0.7016(14) 1.000 0.022(6)
H51 H Uiso 0.2132(19) 0.4724(17) 0.5558(13) 1.000 0.017(5)
H61 H Uiso 0.051(2) 0.3934(18) 0.4597(15) 1.000 0.028(6)
H71 H Uiso -0.051(2) 0.2435(19) 0.4855(17) 1.000 0.028(6)
H72 H Uiso -0.087(2) 0.3128(19) 0.5585(15) 1.000 0.031(6)
H81 H Uiso 0.057(2) 0.2217(15) 0.6658(16) 1.000 0.019(6)
H82 H Uiso 0.000(2) 0.1348(19) 0.5978(15) 1.000 0.032(6)
H101 H Uiso 0.600(2) 0.0561(17) 0.4009(14) 1.000 0.023(6)
H111 H Uiso 0.383(2) -0.0384(17) 0.3552(14) 1.000 0.018(5)
H131 H Uiso 0.575(2) 0.4555(16) 0.3625(14) 1.000 0.019(6)
H141 H Uiso 0.362(2) 0.5058(17) 0.2653(15) 1.000 0.021(6)
H151 H Uiso 0.659(2) 0.2366(16) 0.4498(15) 1.000 0.012(5)
H152 H Uiso 0.660(2) 0.2060(15) 0.5398(15) 1.000 0.013(5)
H161 H Uiso 0.517(2) 0.3420(16) 0.5549(14) 1.000 0.016(5)
H162 H Uiso 0.6374(19) 0.3884(15) 0.5215(12) 1.000 0.012(5)
H171 H Uiso 0.141(2) 0.0375(18) 0.3411(16) 1.000 0.025(6)
H172 H Uiso 0.121(2) 0.115(2) 0.4094(15) 1.000 0.029(6)
H173 H Uiso 0.151(2) 0.002(2) 0.4392(16) 1.000 0.033(6)
H181 H Uiso 0.130(2) 0.4531(18) 0.2543(17) 1.000 0.027(6)
H182 H Uiso 0.103(2) 0.497(2) 0.3377(17) 1.000 0.038(7)
H183 H Uiso 0.097(2) 0.379(2) 0.3180(15) 1.000 0.026(6)

loop_
_atom_type_symbol
_atom_type_description
_atom_type_scat_dispersion_real
_atom_type_scat_dispersion_imag
_atom_type_scat_source
Rh Rh -1.1178 0.9187 'International Tables Vol C Tables 4.2.6.8 and 6.1.1.4'
P P 0.1023 0.0942 'International Tables Vol C Tables 4.2.6.8 and 6.1.1.4'
N N 0.0061 0.0033 'International Tables Vol C Tables 4.2.6.8 and 6.1.1.4'
F F 0.0171 0.0103 'International Tables Vol C Tables 4.2.6.8 and 6.1.1.4'
H H 0.0000 0.0000 'International Tables Vol C Tables 4.2.6.8 and 6.1.1.4'
C C 0.0033 0.0016 'International Tables Vol C Tables 4.2.6.8 and 6.1.1.4'

loop_
_geom_angle_atom_site_label_1
_geom_angle_atom_site_label_2
_geom_angle_atom_site_label_3
_geom_angle
_geom_angle_publ_flag
C1 Rh1 C2 36.46(8) yes
C1 Rh1 C5 88.06(8) yes
C1 Rh1 C6 81.13(8) yes
C1 Rh1 C9 93.20(7) yes
C1 Rh1 C12 176.07(7) yes
C2 Rh1 C5 81.30(8) yes
C2 Rh1 C6 96.64(8) yes
C2 Rh1 C9 95.14(7) yes
C2 Rh1 C12 146.35(8) yes
C5 Rh1 C6 36.60(8) yes
C5 Rh1 C9 172.17(8) yes
C5 Rh1 C12 95.14(8) yes
C6 Rh1 C9 151.22(8) yes
C6 Rh1 C12 100.09(8) yes
C9 Rh1 C12 83.94(7) yes
F2 P1 F5 179.58(8) yes
F2 P1 F6 89.99(8) yes
F3 P1 F4 89.61(8) yes
F3 P1 F5 90.32(8) yes
F3 P1 F6 179.77(8) yes
F4 P1 F5 89.90(7) yes
F4 P1 F6 90.61(8) yes
F5 P1 F6 89.62(8) yes
F1 P1 F2 89.93(7) yes
F1 P1 F3 90.17(7) yes
F1 P1 F4 179.70(8) yes
F1 P1 F5 89.90(7) yes
F1 P1 F6 89.61(8) yes
F2 P1 F3 90.06(8) yes
F2 P1 F4 90.27(7) yes
C9 N1 C10 111.23(16) yes
C9 N1 C15 127.48(16) yes
C10 N1 C15 121.29(16) yes
C9 N2 C11 111.50(16) yes
C9 N2 C17 124.55(17) yes
C11 N2 C17 123.80(16) yes
C12 N3 C13 111.28(16) yes
C12 N3 C16 122.03(16) yes
C13 N3 C16 126.67(16) yes
C12 N4 C18 124.87(17) yes
C12 N4 C14 111.28(16) yes
C14 N4 C18 123.85(17) yes
C2 C1 C8 124.58(19) no
Rh1 C1 C2 69.85(12) yes
Rh1 C1 C8 110.94(14) yes
C1 C2 C3 125.92(19) no
Rh1 C2 C1 73.69(12) yes
Rh1 C2 C3 108.07(13) yes
C2 C3 C4 113.78(18) no
C3 C4 C5 112.95(18) no
C4 C5 C6 124.37(19) no
Rh1 C5 C4 110.92(14) yes
Rh1 C5 C6 70.23(12) yes
Rh1 C6 C5 73.17(12) yes
Rh1 C6 C7 107.62(14) yes
C5 C6 C7 126.2(2) no
C6 C7 C8 114.12(18) no
C1 C8 C7 112.76(18) no
Rh1 C9 N1 132.20(13) yes
Rh1 C9 N2 124.11(14) yes
N1 C9 N2 103.47(15) yes
N1 C10 C11 107.16(18) yes
N2 C11 C10 106.64(17) yes
Rh1 C12 N3 117.22(13) yes
Rh1 C12 N4 138.81(14) yes
N3 C12 N4 103.60(16) yes
N3 C13 C14 106.81(18) yes
N4 C14 C13 107.02(18) yes
N1 C15 C16 114.14(17) yes
N3 C16 C15 112.86(16) yes
Rh1 C1 H11 104.6(14) no
C2 C1 H11 117.9(13) no
C8 C1 H11 115.1(13) no
C1 C2 H21 116.4(14) no
C3 C2 H21 115.0(14) no
Rh1 C2 H21 104.8(14) no
C2 C3 H32 108.8(13) no
C4 C3 H31 108.9(14) no
C2 C3 H31 107.7(14) no
H31 C3 H32 107(2) no
C4 C3 H32 110.1(13) no
H41 C4 H42 105.9(19) no
C5 C4 H42 108.8(13) no
C3 C4 H41 113.4(14) no
C3 C4 H42 108.4(13) no
C5 C4 H41 107.1(14) no
Rh1 C5 H51 106.1(13) no
C4 C5 H51 117.0(13) no
C6 C5 H51 115.3(12) no
Rh1 C6 H61 105.2(13) no
C5 C6 H61 117.1(13) no
C7 C6 H61 114.3(13) no
C6 C7 H71 107.3(15) no
C6 C7 H72 110.3(14) no
C8 C7 H71 109.7(15) no
C8 C7 H72 109.3(13) no
H71 C7 H72 105.8(19) no
C1 C8 H81 110.1(13) no
C1 C8 H82 109.0(13) no
C7 C8 H81 111.7(12) no
C7 C8 H82 107.7(14) no
H81 C8 H82 105.3(18) no
C11 C10 H101 131.9(14) no
N1 C10 H101 121.0(14) no
N2 C11 H111 123.3(14) no
C10 C11 H111 130.1(14) no
C14 C13 H131 131.0(15) no
N3 C13 H131 122.2(15) no
N4 C14 H141 120.9(14) no
C13 C14 H141 132.1(14) no
H151 C15 H152 106.8(19) no
N1 C15 H151 107.1(14) no
N1 C15 H152 109.0(12) no
C16 C15 H151 110.9(13) no
C16 C15 H152 108.7(13) no
N3 C16 H162 107.9(11) no
N3 C16 H161 106.0(13) no
C15 C16 H161 112.0(12) no
C15 C16 H162 108.7(12) no
H161 C16 H162 109.2(17) no
N2 C17 H171 109.5(13) no
N2 C17 H172 111.7(14) no
N2 C17 H173 110.8(13) no
H171 C17 H172 109(2) no
H171 C17 H173 111(2) no
H172 C17 H173 105(2) no
N4 C18 H181 107.8(14) no
N4 C18 H182 110.7(14) no
N4 C18 H183 108.5(14) no
H181 C18 H182 110(2) no
H181 C18 H183 109(2) no
H182 C18 H183 111(2) no

loop_
_geom_bond_atom_site_label_1
_geom_bond_atom_site_label_2
_geom_bond_distance
_geom_bond_publ_flag
Rh1 C1 2.224(2) yes
Rh1 C2 2.176(2) yes
Rh1 C5 2.226(2) yes
Rh1 C6 2.188(2) yes
Rh1 C9 2.0465(19) yes
Rh1 C12 2.0440(19) yes
P1 F5 1.6000(13) yes
P1 F6 1.5956(15) yes
P1 F3 1.5926(14) yes
P1 F1 1.6019(13) yes
P1 F2 1.5974(13) yes
P1 F4 1.6041(14) yes
N1 C15 1.468(3) yes
N1 C9 1.365(3) yes
N1 C10 1.385(2) yes
N2 C11 1.387(3) yes
N2 C17 1.462(3) yes
N2 C9 1.364(2) yes
N3 C16 1.466(3) yes
N3 C12 1.370(2) yes
N3 C13 1.379(3) yes
N4 C14 1.389(3) yes
N4 C12 1.351(2) yes
N4 C18 1.464(3) yes
C1 C8 1.519(3) no
C1 C2 1.377(3) no
C2 C3 1.510(3) no
C3 C4 1.539(3) no
C4 C5 1.515(3) no
C5 C6 1.386(3) no
C6 C7 1.505(3) no
C7 C8 1.532(3) no
C10 C11 1.336(3) no
C13 C14 1.333(3) no
C15 C16 1.519(3) no
C1 H11 0.96(2) no
C2 H21 0.92(2) no
C3 H32 0.92(2) no
C3 H31 0.95(2) no
C4 H41 0.97(2) no
C4 H42 0.98(2) no
C5 H51 0.94(2) no
C6 H61 0.99(2) no
C7 H72 1.01(2) no
C7 H71 0.95(3) no
C8 H81 1.00(2) no
C8 H82 0.97(2) no
C10 H101 0.88(2) no
C11 H111 0.90(2) no
C13 H131 0.84(2) no
C14 H141 0.88(2) no
C15 H151 0.90(2) no
C15 H152 0.94(2) no
C16 H161 0.96(2) no
C16 H162 0.97(2) no
C17 H172 0.93(2) no
C17 H171 0.94(2) no
C17 H173 1.00(2) no
C18 H183 0.91(2) no
C18 H181 0.90(3) no
C18 H182 0.95(3) no
